data_7004920
loop_
_publ_author_name
'Bedford, Robin B.'
'Betham, Michael'
'Butts, Craig P.'
'Coles, Simon J.'
'Cutajar, Marica'
'Gelbrich, Thomas'
'Hursthouse, Michael B.'
'Scully, P. Noelle'
'Wimperis, Stephen'

_publ_section_title
;
 Five-coordinate Pd(II) orthometallated triarylphosphite complexes.
;
_journal_issue 4
_journal_name_full 'Dalton transactions (Cambridge, England : 2003)'
_journal_page_first 459
_journal_page_last 466
_journal_paper_doi 10.1039/b613524b
_journal_year 2007
_chemical_formula_sum 'C24 H24 F6 N2 O4 Pd2'
_chemical_formula_weight 731.25
_chemical_name_systematic
;
?
;
_space_group_IT_number 19
_symmetry_cell_setting orthorhombic
_symmetry_space_group_name_Hall 'P 2ac 2ab'
_symmetry_space_group_name_H-M 'P 21 21 21'
_atom_sites_solution_hydrogens geom
_atom_sites_solution_primary direct
_atom_sites_solution_secondary difmap
_audit_creation_method SHELXL-97
_cell_angle_alpha 90.00
_cell_angle_beta 90.00
_cell_angle_gamma 90.00
_cell_formula_units_Z 4
_cell_length_a 11.0425(2)
_cell_length_b 15.4028(3)
_cell_length_c 16.0274(4)
_cell_measurement_temperature 150(2)
_cell_volume 2726.03(10)
_computing_cell_refinement 'DENZO & COLLECT'
_computing_data_collection 'DENZO (Otwinowski & Minor, 1997) & COLLECT (Hooft, 1998)'
_computing_data_reduction 'DENZO & COLLECT'
_computing_structure_refinement 'SHELXL-97 (Sheldrick, 1997)'
_computing_structure_solution 'SHELXS-97 (Sheldrick, 1997)'
_diffrn_ambient_temperature 150(2)
_diffrn_detector_area_resol_mean 9.091
_diffrn_measured_fraction_theta_full 0.996
_diffrn_measured_fraction_theta_max 0.996
_diffrn_measurement_device_type 'Nonius KappaCCD'
_diffrn_measurement_method '\f & \w scans'
_diffrn_radiation_monochromator graphite
_diffrn_radiation_source 'Nonius FR591 rotating anode'
_diffrn_radiation_type MoK\a
_diffrn_radiation_wavelength 0.71073
_diffrn_reflns_av_R_equivalents 0.0557
_diffrn_reflns_av_sigmaI/netI 0.0476
_diffrn_reflns_limit_h_max 13
_diffrn_reflns_limit_h_min -13
_diffrn_reflns_limit_k_max 18
_diffrn_reflns_limit_k_min -16
_diffrn_reflns_limit_l_max 19
_diffrn_reflns_limit_l_min -19
_diffrn_reflns_number 15811
_diffrn_reflns_theta_full 25.50
_diffrn_reflns_theta_max 25.50
_diffrn_reflns_theta_min 2.93
_exptl_absorpt_coefficient_mu 1.392
_exptl_absorpt_correction_T_max 0.8733
_exptl_absorpt_correction_T_min 0.7681
_exptl_absorpt_process_details 'SORTAV (Blessing, 1997)'
_exptl_crystal_colour yellow
_exptl_crystal_density_diffrn 1.782
_exptl_crystal_density_method 'not measured'
_exptl_crystal_description Block
_exptl_crystal_F_000 1440
_exptl_crystal_size_max 0.20
_exptl_crystal_size_mid 0.15
_exptl_crystal_size_min 0.10
_refine_diff_density_max 0.673
_refine_diff_density_min -0.526
_refine_diff_density_rms 0.079
_refine_ls_abs_structure_details 'Flack H D (1983), Acta Cryst. A39, 876-881'
_refine_ls_abs_structure_Flack -0.01(3)
_refine_ls_extinction_coef 0.0009(3)
_refine_ls_extinction_expression Fc^*^=kFc[1+0.001xFc2^\l3^/sin(2\q)]-1/4^
_refine_ls_extinction_method SHELXL
_refine_ls_goodness_of_fit_ref 1.053
_refine_ls_hydrogen_treatment constr
_refine_ls_matrix_type full
_refine_ls_number_parameters 380
_refine_ls_number_reflns 5039
_refine_ls_number_restraints 24
_refine_ls_restrained_S_all 1.099
_refine_ls_R_factor_all 0.0343
_refine_ls_R_factor_gt 0.0296
_refine_ls_shift/su_max 0.027
_refine_ls_shift/su_mean 0.001
_refine_ls_structure_factor_coef Fsqd
_refine_ls_weighting_details 'calc w=1/[\s2^(Fo2^)+(0.0352P)2^+0.0000P] where P=(Fo2^+2Fc2^)/3'
_refine_ls_weighting_scheme calc
_refine_ls_wR_factor_gt 0.0671
_refine_ls_wR_factor_ref 0.0688
_reflns_number_gt 4674
_reflns_number_total 5039
_reflns_threshold_expression >2sigma(I)
_cod_data_source_file b613524b.txt
_cod_data_source_block 8
_cod_depositor_comments
;
The following automatic conversions were performed:
'_symmetry_cell_setting' value 'Orthorhombic' changed to 'orthorhombic'
according to '/home/saulius/struct/CIF-dictionaries/cif_core.dic'
dictionary named 'cif_core.dic' version 2.4.1 from 2010-06-29.

Automatic conversion script
Id: cif_fix_enum 1527 2010-12-29 10:47:43Z saulius 
;
_cod_original_sg_symbol_H-M P2(1)2(1)2(1)
_cod_database_code 7004920

loop_
_symmetry_equiv_pos_as_xyz
'x, y, z'
'x+1/2, -y+1/2, -z'
'-x, y+1/2, -z+1/2'
'-x+1/2, -y, z+1/2'

loop_
_atom_site_label
_atom_site_type_symbol
_atom_site_fract_x
_atom_site_fract_y
_atom_site_fract_z
_atom_site_U_iso_or_equiv
_atom_site_adp_type
_atom_site_occupancy
_atom_site_symmetry_multiplicity
_atom_site_calc_flag
_atom_site_refinement_flags
_atom_site_disorder_assembly
_atom_site_disorder_group
Pd1 Pd 0.19090(3) 0.05260(2) 0.20412(2) 0.02608(11) Uani 1 1 d . . .
Pd2 Pd 0.07147(3) 0.15301(2) 0.07510(2) 0.02468(10) Uani 1 1 d . . .
N1' N 0.3248(3) 0.1382(2) 0.2286(2) 0.0303(8) Uani 1 1 d . . .
N1 N 0.1933(3) 0.1540(2) -0.0174(2) 0.0263(7) Uani 1 1 d . . .
O1 O -0.0598(3) 0.16634(19) 0.16563(18) 0.0312(7) Uani 1 1 d . . .
O2 O 0.0457(2) 0.1157(2) 0.27622(19) 0.0324(7) Uani 1 1 d . . .
O1' O 0.0664(3) -0.04210(19) 0.17293(18) 0.0319(7) Uani 1 1 d . . .
O2' O 0.0049(2) 0.0216(2) 0.0530(2) 0.0318(7) Uani 1 1 d . . .
F1 F -0.2473(2) 0.1204(2) 0.2750(2) 0.0612(9) Uani 1 1 d . . .
F2 F -0.1881(3) 0.25189(19) 0.28504(19) 0.0577(8) Uani 1 1 d . . .
F3 F -0.1352(3) 0.1591(2) 0.37568(18) 0.0587(9) Uani 1 1 d . . .
F1' F -0.0700(7) -0.1374(5) 0.0069(3) 0.081(2) Uani 0.63 1 d PDU A 1
F2' F -0.1877(4) -0.0937(4) 0.1052(5) 0.0767(18) Uani 0.63 1 d PDU A 1
F3' F -0.0538(5) -0.1835(3) 0.1325(4) 0.0549(13) Uani 0.63 1 d PDU A 1
F1" F -0.0013(10) -0.1829(7) 0.0706(10) 0.105(4) Uiso 0.37 1 d PD A 2
F2" F -0.1494(14) -0.1336(11) 0.1460(8) 0.132(6) Uiso 0.37 1 d PD A 2
F3" F -0.1314(9) -0.1145(7) 0.0167(6) 0.062(3) Uiso 0.37 1 d PD A 2
C1 C -0.0438(3) 0.1473(3) 0.2411(3) 0.0258(9) Uani 1 1 d . . .
C2 C -0.1542(4) 0.1701(3) 0.2956(3) 0.0340(11) Uani 1 1 d . . .
C1' C 0.0078(4) -0.0371(3) 0.1057(3) 0.0291(10) Uani 1 1 d . A .
C2' C -0.0728(4) -0.1145(3) 0.0868(3) 0.0403(11) Uani 1 1 d D . .
C10 C 0.3211(4) -0.0024(3) 0.1395(3) 0.0322(10) Uani 1 1 d . . .
C11 C 0.4291(4) 0.0470(3) 0.1382(3) 0.0359(10) Uani 1 1 d . . .
C12 C 0.5290(4) 0.0201(4) 0.0924(4) 0.0492(15) Uani 1 1 d . . .
H12 H 0.6007 0.0542 0.0918 0.065(17) Uiso 1 1 calc R . .
C13 C 0.5238(4) -0.0563(4) 0.0477(3) 0.0473(13) Uani 1 1 d . . .
H13 H 0.5920 -0.0752 0.0164 0.050(15) Uiso 1 1 calc R . .
C14 C 0.4190(5) -0.1054(3) 0.0486(3) 0.0449(13) Uani 1 1 d . . .
H14 H 0.4152 -0.1578 0.0174 0.031(12) Uiso 1 1 calc R . .
C15 C 0.3180(4) -0.0786(3) 0.0953(3) 0.0400(12) Uani 1 1 d . . .
H15 H 0.2471 -0.1135 0.0962 0.09(2) Uiso 1 1 calc R . .
C16 C 0.4235(4) 0.1246(3) 0.1891(3) 0.0340(10) Uani 1 1 d . . .
H16 H 0.4900 0.1635 0.1930 0.025(11) Uiso 1 1 calc R . .
C17 C 0.3093(4) 0.2124(3) 0.2864(3) 0.0358(11) Uani 1 1 d . . .
H17 H 0.2262 0.2361 0.2767 0.026(12) Uiso 1 1 calc R . .
C18 C 0.3123(5) 0.1791(3) 0.3746(3) 0.0480(13) Uani 1 1 d . . .
H18A H 0.2533 0.1320 0.3808 0.050(16) Uiso 1 1 calc R . .
H18B H 0.2920 0.2263 0.4131 0.057(16) Uiso 1 1 calc R . .
H18C H 0.3936 0.1572 0.3873 0.053(15) Uiso 1 1 calc R . .
C19 C 0.3990(4) 0.2871(4) 0.2702(4) 0.0517(15) Uani 1 1 d . . .
H19A H 0.3910 0.3069 0.2124 0.043(15) Uiso 1 1 calc R . .
H19B H 0.4819 0.2666 0.2798 0.032(12) Uiso 1 1 calc R . .
H19C H 0.3813 0.3353 0.3082 0.042(14) Uiso 1 1 calc R . .
C20 C 0.1322(4) 0.2716(3) 0.0899(3) 0.0273(10) Uani 1 1 d . . .
C21 C 0.2241(4) 0.2939(3) 0.0321(3) 0.0302(10) Uani 1 1 d . . .
C22 C 0.2780(4) 0.3743(3) 0.0335(3) 0.0391(12) Uani 1 1 d . . .
H22 H 0.3380 0.3886 -0.0067 0.033(12) Uiso 1 1 calc R . .
C23 C 0.2453(4) 0.4346(3) 0.0934(3) 0.0397(12) Uani 1 1 d . . .
H23 H 0.2821 0.4903 0.0942 0.08(2) Uiso 1 1 calc R . .
C24 C 0.1580(4) 0.4130(3) 0.1525(3) 0.0372(12) Uani 1 1 d . . .
H24 H 0.1361 0.4537 0.1944 0.017(10) Uiso 1 1 calc R . .
C25 C 0.1018(4) 0.3306(3) 0.1501(3) 0.0332(11) Uani 1 1 d . . .
H25 H 0.0424 0.3161 0.1907 0.020(11) Uiso 1 1 calc R . .
C26 C 0.2539(4) 0.2245(3) -0.0250(3) 0.0332(11) Uani 1 1 d . . .
H26 H 0.3154 0.2308 -0.0660 0.030(11) Uiso 1 1 calc R . .
C27 C 0.2102(4) 0.0774(3) -0.0722(3) 0.0309(10) Uani 1 1 d . . .
H27 H 0.2005 0.0242 -0.0372 0.026(11) Uiso 1 1 calc R . .
C28 C 0.3344(4) 0.0740(3) -0.1123(3) 0.0384(12) Uani 1 1 d . . .
H28A H 0.3967 0.0740 -0.0688 0.045(14) Uiso 1 1 calc R . .
H28B H 0.3452 0.1249 -0.1483 0.09(2) Uiso 1 1 calc R . .
H28C H 0.3414 0.0211 -0.1458 0.050(15) Uiso 1 1 calc R . .
C29 C 0.1091(4) 0.0776(4) -0.1376(3) 0.0402(12) Uani 1 1 d . . .
H29A H 0.0303 0.0799 -0.1095 0.016(10) Uiso 1 1 calc R . .
H29B H 0.1141 0.0246 -0.1712 0.13(3) Uiso 1 1 calc R . .
H29C H 0.1181 0.1284 -0.1739 0.052(16) Uiso 1 1 calc R . .

loop_
_atom_site_aniso_label
_atom_site_aniso_U_11
_atom_site_aniso_U_22
_atom_site_aniso_U_33
_atom_site_aniso_U_23
_atom_site_aniso_U_13
_atom_site_aniso_U_12
Pd1 0.02613(17) 0.02853(19) 0.02357(18) 0.00263(15) -0.00091(13) 0.00223(14)
Pd2 0.02714(17) 0.02493(18) 0.02197(18) 0.00409(14) 0.00164(13) 0.00050(13)
N1' 0.0308(19) 0.031(2) 0.029(2) 0.0005(17) -0.0023(16) 0.0023(16)
N1 0.0307(17) 0.0257(19) 0.0226(18) 0.0039(16) 0.0003(15) 0.0015(18)
O1 0.0307(15) 0.0344(19) 0.0285(17) 0.0061(14) 0.0023(13) 0.0042(14)
O2 0.0317(17) 0.0352(18) 0.0302(18) 0.0062(14) 0.0010(13) 0.0051(13)
O1' 0.0346(16) 0.0290(17) 0.0322(17) 0.0053(13) -0.0040(14) 0.0015(15)
O2' 0.0335(16) 0.0308(19) 0.0310(19) 0.0020(15) -0.0049(13) -0.0015(12)
F1 0.0327(15) 0.074(2) 0.077(2) -0.0066(19) 0.0177(15) -0.0085(15)
F2 0.072(2) 0.0387(17) 0.062(2) 0.0100(16) 0.0258(17) 0.0225(16)
F3 0.0621(18) 0.084(3) 0.0299(17) 0.0130(18) 0.0190(13) 0.0198(19)
F1' 0.118(5) 0.076(4) 0.048(3) -0.022(3) 0.025(3) -0.054(4)
F2' 0.024(2) 0.051(3) 0.155(5) 0.002(3) -0.009(3) -0.014(2)
F3' 0.070(3) 0.029(2) 0.066(3) 0.025(2) -0.029(2) -0.022(2)
C1 0.032(2) 0.020(2) 0.026(2) 0.005(2) 0.0001(18) -0.0041(19)
C2 0.035(2) 0.035(3) 0.031(3) 0.008(2) 0.009(2) 0.0027(19)
C1' 0.032(2) 0.025(3) 0.030(3) 0.006(2) 0.0045(19) 0.0012(17)
C2' 0.045(3) 0.040(3) 0.035(3) 0.001(2) -0.001(2) -0.008(2)
C10 0.036(2) 0.035(3) 0.025(2) 0.005(2) -0.005(2) 0.008(2)
C11 0.031(2) 0.042(3) 0.035(3) 0.000(2) 0.004(2) 0.004(2)
C12 0.038(3) 0.065(4) 0.044(3) -0.007(3) 0.006(2) 0.002(2)
C13 0.045(3) 0.061(4) 0.036(3) -0.006(3) 0.012(2) 0.017(3)
C14 0.059(3) 0.041(3) 0.035(3) -0.004(2) -0.006(2) 0.020(3)
C15 0.036(3) 0.038(3) 0.046(3) -0.001(2) -0.005(2) 0.005(2)
C16 0.032(2) 0.037(3) 0.032(3) 0.001(2) 0.002(2) -0.0038(19)
C17 0.034(2) 0.035(3) 0.038(3) -0.005(2) 0.000(2) 0.0013(19)
C18 0.057(3) 0.046(3) 0.041(3) -0.009(3) 0.001(3) 0.004(3)
C19 0.043(3) 0.040(3) 0.072(5) -0.007(3) 0.002(3) -0.003(2)
C20 0.029(2) 0.024(2) 0.028(3) 0.007(2) -0.0015(18) 0.0022(17)
C21 0.031(2) 0.027(3) 0.033(3) 0.005(2) 0.0059(19) 0.0036(17)
C22 0.037(3) 0.032(3) 0.048(3) 0.007(2) 0.005(2) -0.0026(19)
C23 0.043(3) 0.028(3) 0.048(3) 0.001(2) 0.004(2) -0.002(2)
C24 0.034(3) 0.031(3) 0.046(3) -0.007(2) 0.002(2) 0.0059(19)
C25 0.028(2) 0.037(3) 0.035(3) 0.002(2) 0.0027(19) 0.0007(18)
C26 0.034(2) 0.034(3) 0.032(3) 0.003(2) 0.007(2) 0.008(2)
C27 0.035(2) 0.032(3) 0.026(2) -0.004(2) 0.006(2) 0.0059(18)
C28 0.040(3) 0.038(3) 0.036(3) -0.011(2) 0.003(2) 0.003(2)
C29 0.039(3) 0.051(3) 0.031(3) -0.010(3) -0.001(2) 0.009(2)

loop_
_atom_type_symbol
_atom_type_description
_atom_type_scat_dispersion_real
_atom_type_scat_dispersion_imag
_atom_type_scat_source
C C 0.0033 0.0016 'International Tables Vol C Tables 4.2.6.8 and 6.1.1.4'
H H 0.0000 0.0000 'International Tables Vol C Tables 4.2.6.8 and 6.1.1.4'
N N 0.0061 0.0033 'International Tables Vol C Tables 4.2.6.8 and 6.1.1.4'
O O 0.0106 0.0060 'International Tables Vol C Tables 4.2.6.8 and 6.1.1.4'
F F 0.0171 0.0103 'International Tables Vol C Tables 4.2.6.8 and 6.1.1.4'
Pd Pd -0.9988 1.0072 'International Tables Vol C Tables 4.2.6.8 and 6.1.1.4'

loop_
_geom_angle_atom_site_label_1
_geom_angle_atom_site_label_2
_geom_angle_atom_site_label_3
_geom_angle
_geom_angle_site_symmetry_1
_geom_angle_site_symmetry_3
_geom_angle_publ_flag
C10 Pd1 N1' 81.24(17) . . ?
C10 Pd1 O1' 93.16(16) . . ?
N1' Pd1 O1' 174.38(13) . . ?
C10 Pd1 O2 179.35(17) . . ?
N1' Pd1 O2 98.23(13) . . ?
O1' Pd1 O2 87.38(12) . . ?
C10 Pd1 Pd2 100.78(13) . . ?
N1' Pd1 Pd2 97.09(10) . . ?
O1' Pd1 Pd2 84.34(8) . . ?
O2 Pd1 Pd2 78.92(8) . . ?
C20 Pd2 N1 81.55(17) . . ?
C20 Pd2 O1 93.58(15) . . ?
N1 Pd2 O1 173.27(13) . . ?
C20 Pd2 O2' 177.59(16) . . ?
N1 Pd2 O2' 96.47(13) . . ?
O1 Pd2 O2' 88.28(12) . . ?
C20 Pd2 Pd1 104.78(12) . . ?
N1 Pd2 Pd1 103.10(10) . . ?
O1 Pd2 Pd1 82.58(8) . . ?
O2' Pd2 Pd1 76.96(8) . . ?
C16 N1' C17 122.3(4) . . ?
C16 N1' Pd1 114.9(3) . . ?
C17 N1' Pd1 122.7(3) . . ?
C26 N1 C27 123.5(4) . . ?
C26 N1 Pd2 115.3(3) . . ?
C27 N1 Pd2 121.2(3) . . ?
C1 O1 Pd2 123.7(3) . . ?
C1 O2 Pd1 121.1(3) . . ?
C1' O1' Pd1 120.4(3) . . ?
C1' O2' Pd2 123.9(3) . . ?
O2 C1 O1 129.9(4) . . ?
O2 C1 C2 117.7(4) . . ?
O1 C1 C2 112.4(3) . . ?
F3 C2 F1 107.0(4) . . ?
F3 C2 F2 107.0(4) . . ?
F1 C2 F2 107.4(4) . . ?
F3 C2 C1 113.5(3) . . ?
F1 C2 C1 110.0(4) . . ?
F2 C2 C1 111.6(4) . . ?
O2' C1' O1' 129.9(4) . . ?
O2' C1' C2' 114.9(4) . . ?
O1' C1' C2' 115.1(4) . . ?
F3" C2' F2" 107.9(9) . . ?
F3" C2' F3' 124.5(7) . . ?
F2" C2' F3' 60.9(8) . . ?
F3" C2' F1' 34.6(5) . . ?
F2" C2' F1' 131.1(9) . . ?
F3' C2' F1' 108.7(5) . . ?
F3" C2' F2' 73.7(6) . . ?
F2" C2' F2' 44.0(7) . . ?
F3' C2' F2' 102.9(5) . . ?
F1' C2' F2' 107.4(6) . . ?
F3" C2' F1" 97.2(8) . . ?
F2" C2' F1" 110.2(10) . . ?
F3' C2' F1" 51.4(7) . . ?
F1' C2' F1" 65.9(7) . . ?
F2' C2' F1" 141.9(7) . . ?
F3" C2' C1' 117.8(6) . . ?
F2" C2' C1' 114.3(8) . . ?
F3' C2' C1' 115.5(4) . . ?
F1' C2' C1' 112.8(4) . . ?
F2' C2' C1' 108.8(4) . . ?
F1" C2' C1' 108.0(6) . . ?
C15 C10 C11 118.2(4) . . ?
C15 C10 Pd1 128.5(4) . . ?
C11 C10 Pd1 113.2(3) . . ?
C12 C11 C10 121.1(5) . . ?
C12 C11 C16 125.4(4) . . ?
C10 C11 C16 113.5(4) . . ?
C13 C12 C11 119.8(5) . . ?
C13 C12 H12 120.1 . . ?
C11 C12 H12 120.1 . . ?
C12 C13 C14 119.7(4) . . ?
C12 C13 H13 120.1 . . ?
C14 C13 H13 120.1 . . ?
C13 C14 C15 120.6(5) . . ?
C13 C14 H14 119.7 . . ?
C15 C14 H14 119.7 . . ?
C10 C15 C14 120.5(5) . . ?
C10 C15 H15 119.8 . . ?
C14 C15 H15 119.8 . . ?
N1' C16 C11 116.8(4) . . ?
N1' C16 H16 121.6 . . ?
C11 C16 H16 121.6 . . ?
N1' C17 C18 108.8(4) . . ?
N1' C17 C19 113.4(4) . . ?
C18 C17 C19 113.5(5) . . ?
N1' C17 H17 106.9 . . ?
C18 C17 H17 106.9 . . ?
C19 C17 H17 106.9 . . ?
C17 C18 H18A 109.5 . . ?
C17 C18 H18B 109.5 . . ?
H18A C18 H18B 109.5 . . ?
C17 C18 H18C 109.5 . . ?
H18A C18 H18C 109.5 . . ?
H18B C18 H18C 109.5 . . ?
C17 C19 H19A 109.5 . . ?
C17 C19 H19B 109.5 . . ?
H19A C19 H19B 109.5 . . ?
C17 C19 H19C 109.5 . . ?
H19A C19 H19C 109.5 . . ?
H19B C19 H19C 109.5 . . ?
C25 C20 C21 118.4(4) . . ?
C25 C20 Pd2 128.4(3) . . ?
C21 C20 Pd2 113.1(3) . . ?
C22 C21 C20 121.2(4) . . ?
C22 C21 C26 125.4(4) . . ?
C20 C21 C26 113.4(4) . . ?
C21 C22 C23 120.2(5) . . ?
C21 C22 H22 119.9 . . ?
C23 C22 H22 119.9 . . ?
C22 C23 C24 119.6(5) . . ?
C22 C23 H23 120.2 . . ?
C24 C23 H23 120.2 . . ?
C23 C24 C25 120.0(5) . . ?
C23 C24 H24 120.0 . . ?
C25 C24 H24 120.0 . . ?
C20 C25 C24 120.6(4) . . ?
C20 C25 H25 119.7 . . ?
C24 C25 H25 119.7 . . ?
N1 C26 C21 116.6(4) . . ?
N1 C26 H26 121.7 . . ?
C21 C26 H26 121.7 . . ?
N1 C27 C28 113.1(4) . . ?
N1 C27 C29 108.2(3) . . ?
C28 C27 C29 111.7(4) . . ?
N1 C27 H27 107.9 . . ?
C28 C27 H27 107.9 . . ?
C29 C27 H27 107.9 . . ?
C27 C28 H28A 109.5 . . ?
C27 C28 H28B 109.5 . . ?
H28A C28 H28B 109.5 . . ?
C27 C28 H28C 109.5 . . ?
H28A C28 H28C 109.5 . . ?
H28B C28 H28C 109.5 . . ?
C27 C29 H29A 109.5 . . ?
C27 C29 H29B 109.5 . . ?
H29A C29 H29B 109.5 . . ?
C27 C29 H29C 109.5 . . ?
H29A C29 H29C 109.5 . . ?
H29B C29 H29C 109.5 . . ?

loop_
_geom_bond_atom_site_label_1
_geom_bond_atom_site_label_2
_geom_bond_distance
_geom_bond_site_symmetry_2
_geom_bond_publ_flag
Pd1 C10 1.964(5) . ?
Pd1 N1' 2.020(3) . ?
Pd1 O1' 2.066(3) . ?
Pd1 O2 2.202(3) . ?
Pd1 Pd2 2.8996(4) . ?
Pd2 C20 1.960(4) . ?
Pd2 N1 2.002(3) . ?
Pd2 O1 2.061(3) . ?
Pd2 O2' 2.182(3) . ?
N1' C16 1.277(5) . ?
N1' C17 1.481(6) . ?
N1 C26 1.282(6) . ?
N1 C27 1.482(6) . ?
O1 C1 1.257(5) . ?
O2 C1 1.237(5) . ?
O1' C1' 1.259(5) . ?
O2' C1' 1.239(5) . ?
F1 C2 1.324(5) . ?
F2 C2 1.326(5) . ?
F3 C2 1.312(5) . ?
F1' C2' 1.328(6) . ?
F2' C2' 1.342(6) . ?
F3' C2' 1.308(5) . ?
F1" C2' 1.342(7) . ?
F2" C2' 1.305(8) . ?
F3" C2' 1.296(7) . ?
C1 C2 1.539(6) . ?
C1' C2' 1.519(6) . ?
C10 C15 1.372(7) . ?
C10 C11 1.415(7) . ?
C11 C12 1.388(7) . ?
C11 C16 1.449(6) . ?
C12 C13 1.379(8) . ?
C12 H12 0.9500 . ?
C13 C14 1.383(8) . ?
C13 H13 0.9500 . ?
C14 C15 1.405(7) . ?
C14 H14 0.9500 . ?
C15 H15 0.9500 . ?
C16 H16 0.9500 . ?
C17 C18 1.504(7) . ?
C17 C19 1.540(7) . ?
C17 H17 1.0000 . ?
C18 H18A 0.9800 . ?
C18 H18B 0.9800 . ?
C18 H18C 0.9800 . ?
C19 H19A 0.9800 . ?
C19 H19B 0.9800 . ?
C19 H19C 0.9800 . ?
C20 C25 1.367(6) . ?
C20 C21 1.417(6) . ?
C21 C22 1.375(7) . ?
C21 C26 1.445(6) . ?
C22 C23 1.383(7) . ?
C22 H22 0.9500 . ?
C23 C24 1.392(7) . ?
C23 H23 0.9500 . ?
C24 C25 1.414(6) . ?
C24 H24 0.9500 . ?
C25 H25 0.9500 . ?
C26 H26 0.9500 . ?
C27 C28 1.515(6) . ?
C27 C29 1.531(6) . ?
C27 H27 1.0000 . ?
C28 H28A 0.9800 . ?
C28 H28B 0.9800 . ?
C28 H28C 0.9800 . ?
C29 H29A 0.9800 . ?
C29 H29B 0.9800 . ?
C29 H29C 0.9800 . ?
